data_4338041
loop_
_publ_author_name
'Ruiz, Jos\'e'
'Lorusso, Giulia'
'Evangelisti, Marco'
'Brechin, Euan K.'
'Pope, Simon J. A.'
'Colacio, Enrique'

_publ_section_title
;
 Closely-Related Zn(II)2Ln(III)2 Complexes (Ln(III) = Gd, Yb) with Either
 Magnetic Refrigerant or Luminescent Single-Molecule Magnet Properties.
;
_journal_issue 7
_journal_name_full 'Inorganic chemistry'
_journal_page_first 3586
_journal_paper_doi 10.1021/ic403097s
_journal_volume 53
_journal_year 2014
_chemical_absolute_configuration ad
_chemical_formula_sum 'C25 H37 N6 O13 Yb Zn'
_chemical_formula_weight 868.02
_chemical_name_systematic
;
 ?
;
_space_group_IT_number 19
_symmetry_cell_setting orthorhombic
_symmetry_space_group_name_Hall 'P 2ac 2ab'
_symmetry_space_group_name_H-M 'P 21 21 21'
_atom_sites_solution_hydrogens geom
_atom_sites_solution_primary direct
_atom_sites_solution_secondary difmap
_audit_creation_method SHELXL-97
_cell_angle_alpha 90.00
_cell_angle_beta 90.00
_cell_angle_gamma 90.00
_cell_formula_units_Z 4
_cell_length_a 10.73180(10)
_cell_length_b 15.83270(10)
_cell_length_c 17.87120(10)
_cell_measurement_reflns_used 15725
_cell_measurement_temperature 100(2)
_cell_measurement_theta_max 28.3799
_cell_measurement_theta_min 1.7149
_cell_volume 3036.56(4)
_computing_cell_refinement 'CrysAlisPro, Agilent Technologies'
_computing_data_collection 'CrysAlisPro, Agilent Technologies'
_computing_data_reduction 'CrysAlisPro, Agilent Technologies'
_computing_molecular_graphics 'Bruker SHELXTL'
_computing_publication_material 'SHELXL-97 (Sheldrick, 1997)'
_computing_structure_refinement 'SHELXL-97 (Sheldrick, 1997)'
_computing_structure_solution 'SHELXS-97 (Sheldrick, 1990)'
_diffrn_ambient_temperature 100(2)
_diffrn_measured_fraction_theta_full 1.000
_diffrn_measured_fraction_theta_max 1.000
_diffrn_measurement_device_type 'SuperNova, Single source at offset), Eos'
_diffrn_measurement_method '\w scans'
_diffrn_radiation_monochromator mirror
_diffrn_radiation_source 'SuperNova (Mo) X-ray Source'
_diffrn_radiation_type MoK\a
_diffrn_radiation_wavelength 0.71073
_diffrn_reflns_av_R_equivalents 0.0294
_diffrn_reflns_av_sigmaI/netI 0.0263
_diffrn_reflns_limit_h_max 12
_diffrn_reflns_limit_h_min -12
_diffrn_reflns_limit_k_max 18
_diffrn_reflns_limit_k_min -18
_diffrn_reflns_limit_l_max 21
_diffrn_reflns_limit_l_min -21
_diffrn_reflns_number 20791
_diffrn_reflns_theta_full 25.00
_diffrn_reflns_theta_max 25.00
_diffrn_reflns_theta_min 1.72
_exptl_absorpt_coefficient_mu 3.927
_exptl_absorpt_correction_T_max 1.00000
_exptl_absorpt_correction_T_min 0.88138
_exptl_absorpt_correction_type multi-scan
_exptl_absorpt_process_details 'CrysAlisPro, Agilent Technologies'
_exptl_crystal_colour yellow
_exptl_crystal_density_diffrn 1.899
_exptl_crystal_density_method 'not measured'
_exptl_crystal_description Prismatic
_exptl_crystal_F_000 1732
_exptl_crystal_size_max 0.31
_exptl_crystal_size_mid 0.20
_exptl_crystal_size_min 0.17
_refine_diff_density_max 0.254
_refine_diff_density_min -0.529
_refine_diff_density_rms 0.064
_refine_ls_abs_structure_details 'Flack H D (1983), Acta Cryst. A39, 876-881'
_refine_ls_abs_structure_Flack -0.015(5)
_refine_ls_extinction_method none
_refine_ls_goodness_of_fit_ref 1.035
_refine_ls_hydrogen_treatment constr
_refine_ls_matrix_type full
_refine_ls_number_parameters 422
_refine_ls_number_reflns 5346
_refine_ls_number_restraints 0
_refine_ls_restrained_S_all 1.035
_refine_ls_R_factor_all 0.0177
_refine_ls_R_factor_gt 0.0170
_refine_ls_shift/su_max 0.002
_refine_ls_shift/su_mean 0.000
_refine_ls_structure_factor_coef Fsqd
_refine_ls_weighting_details 'calc w=1/[\s^2^(Fo^2^)+(0.0117P)^2^+1.9670P] where P=(Fo^2^+2Fc^2^)/3'
_refine_ls_weighting_scheme calc
_refine_ls_wR_factor_gt 0.0364
_refine_ls_wR_factor_ref 0.0367
_reflns_number_gt 5229
_reflns_number_total 5346
_reflns_threshold_expression >2sigma(I)
_cod_data_source_file ic403097s_si_002.cif
_cod_data_source_block compound3
_cod_depositor_comments 'Adding full bibliography for 4338039--4338041.cif.'
_cod_database_code 4338041

loop_
_symmetry_equiv_pos_as_xyz
'x, y, z'
'-x+1/2, -y, z+1/2'
'x+1/2, -y+1/2, -z'
'-x, y+1/2, -z+1/2'

loop_
_atom_site_label
_atom_site_type_symbol
_atom_site_fract_x
_atom_site_fract_y
_atom_site_fract_z
_atom_site_U_iso_or_equiv
_atom_site_adp_type
_atom_site_occupancy
_atom_site_symmetry_multiplicity
_atom_site_calc_flag
_atom_site_refinement_flags
Zn1 Zn 0.19696(3) 0.93580(2) 0.134267(19) 0.00874(8) Uani 1 1 d .
Yb1 Yb 0.326493(10) 0.787512(7) 0.251328(8) 0.00851(4) Uani 1 1 d .
C1A C 0.1939(3) 0.7323(2) 0.41923(16) 0.0133(7) Uani 1 1 d .
H1A1 H 0.2137 0.7718 0.4583 0.020 Uiso 1 1 calc R
H1A2 H 0.2614 0.6931 0.4134 0.020 Uiso 1 1 calc R
H1A3 H 0.1193 0.7022 0.4321 0.020 Uiso 1 1 calc R
C3A C 0.0828(3) 0.8403(2) 0.34957(18) 0.0106(7) Uani 1 1 d .
C4A C 0.1031(3) 0.9037(2) 0.29650(17) 0.0093(7) Uani 1 1 d .
C6A C 0.0176(3) 0.97022(19) 0.29340(16) 0.0098(7) Uani 1 1 d .
C7A C -0.0858(3) 0.9693(2) 0.34046(18) 0.0116(7) Uani 1 1 d .
H7A H -0.1431 1.0132 0.3371 0.014 Uiso 1 1 calc R
C8A C -0.1067(3) 0.9057(2) 0.39207(17) 0.0119(7) Uani 1 1 d .
C9A C -0.2189(3) 0.9067(2) 0.44212(19) 0.0180(8) Uani 1 1 d .
H9A1 H -0.1971 0.9314 0.4894 0.027 Uiso 1 1 calc R
H9A2 H -0.2477 0.8500 0.4498 0.027 Uiso 1 1 calc R
H9A3 H -0.2838 0.9395 0.4192 0.027 Uiso 1 1 calc R
C10A C -0.0192(3) 0.8402(2) 0.39695(17) 0.0117(7) Uani 1 1 d .
H10A H -0.0296 0.7971 0.4317 0.014 Uiso 1 1 calc R
C11A C 0.0465(3) 1.04454(18) 0.2448(2) 0.0130(6) Uani 1 1 d .
H11A H 0.1266 1.0674 0.2596 0.016 Uiso 1 1 calc R
H11B H -0.0157 1.0879 0.2536 0.016 Uiso 1 1 calc R
C13A C -0.0774(3) 1.0018(2) 0.13749(19) 0.0171(8) Uani 1 1 d .
H13A H -0.1348 1.0457 0.1510 0.026 Uiso 1 1 calc R
H13B H -0.1016 0.9500 0.1613 0.026 Uiso 1 1 calc R
H13C H -0.0780 0.9944 0.0842 0.026 Uiso 1 1 calc R
C14A C 0.0902(3) 1.1037(2) 0.12324(19) 0.0145(7) Uani 1 1 d .
H14A H 0.0384 1.1503 0.1396 0.017 Uiso 1 1 calc R
H14B H 0.0782 1.0966 0.0698 0.017 Uiso 1 1 calc R
C15A C 0.2257(3) 1.1248(2) 0.1383(2) 0.0154(7) Uani 1 1 d .
H15A H 0.2520 1.1685 0.1037 0.018 Uiso 1 1 calc R
H15B H 0.2330 1.1472 0.1886 0.018 Uiso 1 1 calc R
C17A C 0.4041(3) 1.0509(2) 0.19146(18) 0.0187(8) Uani 1 1 d .
H17A H 0.4521 1.1020 0.1892 0.028 Uiso 1 1 calc R
H17B H 0.4584 1.0032 0.1858 0.028 Uiso 1 1 calc R
H17C H 0.3624 1.0476 0.2389 0.028 Uiso 1 1 calc R
C18A C 0.3768(3) 1.0511(2) 0.05695(17) 0.0146(8) Uani 1 1 d .
H18A H 0.4481 1.0136 0.0596 0.018 Uiso 1 1 calc R
H18B H 0.4071 1.1076 0.0465 0.018 Uiso 1 1 calc R
C19A C 0.2912(3) 1.0228(2) -0.00619(18) 0.0131(8) Uani 1 1 d .
H19A H 0.2284 1.0658 -0.0147 0.016 Uiso 1 1 calc R
H19B H 0.3395 1.0169 -0.0518 0.016 Uiso 1 1 calc R
C21A C 0.1126(3) 0.9344(2) -0.03473(18) 0.0166(8) Uani 1 1 d .
H21A H 0.0562 0.9788 -0.0208 0.025 Uiso 1 1 calc R
H21B H 0.0741 0.8806 -0.0258 0.025 Uiso 1 1 calc R
H21C H 0.1329 0.9395 -0.0869 0.025 Uiso 1 1 calc R
C22A C 0.3079(3) 0.8677(2) -0.01371(16) 0.0117(7) Uani 1 1 d .
H22A H 0.2625 0.8160 -0.0036 0.014 Uiso 1 1 calc R
H22B H 0.3195 0.8713 -0.0674 0.014 Uiso 1 1 calc R
C23A C 0.4341(3) 0.8610(2) 0.02237(18) 0.0115(7) Uani 1 1 d .
C24A C 0.4405(3) 0.8499(2) 0.09957(17) 0.0084(7) Uani 1 1 d .
C26A C 0.5567(3) 0.84104(19) 0.13425(17) 0.0094(7) Uani 1 1 d .
C28A C 0.6638(3) 0.8355(2) 0.2519(2) 0.0190(7) Uani 1 1 d .
H28A H 0.7171 0.7900 0.2365 0.028 Uiso 1 1 calc R
H28B H 0.6481 0.8312 0.3047 0.028 Uiso 1 1 calc R
H28C H 0.7037 0.8885 0.2414 0.028 Uiso 1 1 calc R
C29A C 0.6654(3) 0.84210(19) 0.09378(17) 0.0116(7) Uani 1 1 d .
H29A H 0.7417 0.8353 0.1177 0.014 Uiso 1 1 calc R
C30A C 0.6605(3) 0.85350(19) 0.01601(17) 0.0114(7) Uani 1 1 d .
C31A C 0.7800(3) 0.8535(2) -0.02907(19) 0.0161(8) Uani 1 1 d .
H31A H 0.7716 0.8156 -0.0707 0.024 Uiso 1 1 calc R
H31B H 0.8478 0.8353 0.0021 0.024 Uiso 1 1 calc R
H31C H 0.7964 0.9095 -0.0471 0.024 Uiso 1 1 calc R
C32A C 0.5453(3) 0.8629(2) -0.01847(18) 0.0114(7) Uani 1 1 d .
H32A H 0.5420 0.8707 -0.0700 0.014 Uiso 1 1 calc R
N12A N 0.0502(2) 1.02548(17) 0.16227(14) 0.0111(6) Uani 1 1 d .
N16A N 0.3106(2) 1.05091(16) 0.13056(14) 0.0121(6) Uani 1 1 d .
N20A N 0.2285(2) 0.94118(18) 0.01064(14) 0.0100(6) Uani 1 1 d .
O2A O 0.1749(2) 0.77718(13) 0.35022(11) 0.0119(5) Uani 1 1 d .
O5A O 0.20354(16) 0.90082(11) 0.25144(14) 0.0101(4) Uani 1 1 d .
O25A O 0.33729(19) 0.84909(13) 0.14268(11) 0.0100(5) Uani 1 1 d .
O27A O 0.54782(19) 0.83077(14) 0.21183(11) 0.0105(5) Uani 1 1 d .
N1B N 0.4533(3) 0.81612(19) 0.38830(15) 0.0150(7) Uani 1 1 d .
O1B O 0.4040(2) 0.87607(14) 0.35257(13) 0.0163(5) Uani 1 1 d .
O2B O 0.4577(2) 0.74508(14) 0.35489(12) 0.0154(5) Uani 1 1 d .
O3B O 0.4914(2) 0.82486(16) 0.45266(12) 0.0238(6) Uani 1 1 d .
N1C N 0.3653(2) 0.61532(18) 0.21764(15) 0.0147(6) Uani 1 1 d .
O1C O 0.2952(2) 0.63829(14) 0.27226(11) 0.0162(5) Uani 1 1 d .
O2C O 0.4233(2) 0.67584(14) 0.18525(12) 0.0140(5) Uani 1 1 d .
O3C O 0.3771(2) 0.54238(15) 0.19878(13) 0.0215(6) Uani 1 1 d .
N1D N 0.0441(2) 0.77341(17) 0.16240(14) 0.0132(6) Uani 1 1 d .
O1D O 0.0621(2) 0.83612(14) 0.11925(12) 0.0136(5) Uani 1 1 d .
O2D O 0.13630(19) 0.73777(14) 0.19456(12) 0.0132(5) Uani 1 1 d .
O3D O -0.0618(2) 0.74580(16) 0.17153(14) 0.0202(6) Uani 1 1 d .

loop_
_atom_site_aniso_label
_atom_site_aniso_U_11
_atom_site_aniso_U_22
_atom_site_aniso_U_33
_atom_site_aniso_U_23
_atom_site_aniso_U_13
_atom_site_aniso_U_12
Zn1 0.00915(18) 0.00784(17) 0.00923(17) 0.00234(15) -0.00071(15) -0.00040(15)
Yb1 0.00982(6) 0.00833(6) 0.00737(6) 0.00147(7) 0.00025(8) 0.00140(5)
C1A 0.0163(16) 0.0136(17) 0.0099(15) 0.0066(13) -0.0022(14) 0.0009(14)
C3A 0.0126(17) 0.0114(18) 0.0078(16) 0.0001(14) -0.0007(14) -0.0001(13)
C4A 0.0108(16) 0.0102(17) 0.0071(16) -0.0034(13) -0.0022(13) -0.0036(13)
C6A 0.0151(17) 0.0082(16) 0.0062(15) -0.0027(13) -0.0007(13) 0.0009(14)
C7A 0.0100(16) 0.0116(18) 0.0131(17) -0.0012(14) -0.0003(14) 0.0061(14)
C8A 0.0118(16) 0.0108(17) 0.0130(16) -0.0022(14) 0.0004(13) -0.0006(13)
C9A 0.0156(18) 0.0198(19) 0.0185(18) 0.0008(15) 0.0037(14) 0.0013(14)
C10A 0.0174(17) 0.0087(17) 0.0089(16) 0.0008(13) 0.0004(14) -0.0015(14)
C11A 0.0168(14) 0.0100(14) 0.0120(15) 0.0027(17) 0.0001(18) 0.0031(11)
C13A 0.0152(17) 0.0192(19) 0.0170(18) 0.0005(16) -0.0039(15) 0.0049(15)
C14A 0.0197(18) 0.0099(17) 0.0140(18) 0.0034(14) 0.0029(15) 0.0038(14)
C15A 0.0221(18) 0.0061(16) 0.0180(17) 0.0037(15) 0.0020(15) -0.0011(14)
C17A 0.0222(19) 0.0149(19) 0.0189(18) 0.0050(15) -0.0066(15) -0.0100(15)
C18A 0.0161(18) 0.0129(19) 0.0148(17) 0.0045(15) 0.0004(14) -0.0053(15)
C19A 0.0157(18) 0.0105(18) 0.0131(16) 0.0072(14) 0.0013(14) 0.0005(14)
C21A 0.0133(17) 0.020(2) 0.0166(18) 0.0022(16) -0.0063(15) 0.0024(16)
C22A 0.0161(16) 0.0115(17) 0.0074(14) -0.0018(13) -0.0011(14) -0.0005(15)
C23A 0.0160(17) 0.0077(16) 0.0110(16) 0.0021(14) 0.0011(14) 0.0010(14)
C24A 0.0089(16) 0.0057(16) 0.0105(16) 0.0014(14) 0.0038(13) -0.0014(13)
C26A 0.0143(16) 0.0069(16) 0.0069(15) 0.0025(14) -0.0011(13) -0.0025(13)
C28A 0.0124(14) 0.0326(19) 0.0118(14) 0.0034(18) -0.005(2) -0.0016(13)
C29A 0.0107(16) 0.0095(16) 0.0146(16) 0.0001(13) -0.0017(14) -0.0013(14)
C30A 0.0153(17) 0.0056(15) 0.0131(15) -0.0004(13) 0.0047(14) -0.0002(14)
C31A 0.0141(17) 0.0174(19) 0.0169(17) 0.0006(15) 0.0056(14) -0.0011(15)
C32A 0.0193(17) 0.0076(16) 0.0073(15) 0.0022(14) 0.0042(14) -0.0003(14)
N12A 0.0112(14) 0.0117(14) 0.0104(14) 0.0021(11) -0.0010(11) 0.0015(11)
N16A 0.0141(13) 0.0113(14) 0.0110(13) 0.0036(11) -0.0025(12) -0.0034(12)
N20A 0.0087(13) 0.0104(15) 0.0109(13) 0.0023(12) -0.0045(11) 0.0002(12)
O2A 0.0152(11) 0.0104(11) 0.0102(10) 0.0045(9) 0.0022(10) 0.0057(10)
O5A 0.0108(9) 0.0098(10) 0.0098(9) 0.0027(11) 0.0048(12) 0.0018(7)
O25A 0.0084(11) 0.0118(11) 0.0097(10) 0.0028(9) 0.0028(10) 0.0012(9)
O27A 0.0095(11) 0.0146(12) 0.0074(10) 0.0027(9) -0.0005(9) -0.0018(9)
N1B 0.0113(15) 0.0235(18) 0.0102(15) -0.0008(13) 0.0030(12) -0.0020(13)
O1B 0.0176(12) 0.0148(13) 0.0165(12) -0.0004(11) -0.0039(10) 0.0046(10)
O2B 0.0168(12) 0.0145(12) 0.0148(12) -0.0003(10) -0.0004(10) 0.0035(10)
O3B 0.0224(14) 0.0384(16) 0.0107(12) -0.0019(11) -0.0074(11) -0.0055(12)
N1C 0.0121(15) 0.0138(16) 0.0182(14) -0.0009(12) -0.0076(12) 0.0006(12)
O1C 0.0153(12) 0.0134(12) 0.0200(13) 0.0022(10) 0.0039(10) 0.0018(10)
O2C 0.0163(12) 0.0114(12) 0.0144(12) 0.0014(10) 0.0008(10) 0.0001(10)
O3C 0.0263(14) 0.0092(13) 0.0290(14) -0.0060(11) -0.0101(12) 0.0023(11)
N1D 0.0155(15) 0.0106(15) 0.0136(14) -0.0018(12) -0.0002(12) -0.0003(12)
O1D 0.0174(13) 0.0112(13) 0.0123(12) 0.0028(10) -0.0043(10) -0.0032(10)
O2D 0.0109(11) 0.0116(12) 0.0172(12) 0.0023(10) -0.0036(10) 0.0000(9)
O3D 0.0088(12) 0.0221(14) 0.0297(14) 0.0032(12) 0.0017(10) -0.0042(10)

loop_
_atom_type_symbol
_atom_type_description
_atom_type_scat_dispersion_real
_atom_type_scat_dispersion_imag
_atom_type_scat_source
C C 0.0033 0.0016 'International Tables Vol C Tables 4.2.6.8 and 6.1.1.4'
H H 0.0000 0.0000 'International Tables Vol C Tables 4.2.6.8 and 6.1.1.4'
N N 0.0061 0.0033 'International Tables Vol C Tables 4.2.6.8 and 6.1.1.4'
O O 0.0106 0.0060 'International Tables Vol C Tables 4.2.6.8 and 6.1.1.4'
Zn Zn 0.2839 1.4301 'International Tables Vol C Tables 4.2.6.8 and 6.1.1.4'
Yb Yb -0.3850 5.5486 'International Tables Vol C Tables 4.2.6.8 and 6.1.1.4'

loop_
_geom_angle_atom_site_label_1
_geom_angle_atom_site_label_2
_geom_angle_atom_site_label_3
_geom_angle
O25A Zn1 O1D 90.69(9)
O25A Zn1 O5A 74.53(7)
O1D Zn1 O5A 87.43(8)
O25A Zn1 N12A 162.50(9)
O1D Zn1 N12A 91.17(9)
O5A Zn1 N12A 88.18(8)
O25A Zn1 N16A 98.65(9)
O1D Zn1 N16A 167.57(9)
O5A Zn1 N16A 102.90(8)
N12A Zn1 N16A 82.39(10)
O25A Zn1 N20A 89.23(9)
O1D Zn1 N20A 90.38(9)
O5A Zn1 N20A 163.57(9)
N12A Zn1 N20A 108.15(10)
N16A Zn1 N20A 81.62(10)
O25A Zn1 Yb1 36.72(6)
O1D Zn1 Yb1 81.22(6)
O5A Zn1 Yb1 39.14(5)
N12A Zn1 Yb1 126.69(7)
N16A Zn1 Yb1 111.15(7)
N20A Zn1 Yb1 124.45(7)
O25A Yb1 O5A 70.82(8)
O25A Yb1 O2C 82.30(8)
O5A Yb1 O2C 149.59(8)
O25A Yb1 O2A 136.18(7)
O5A Yb1 O2A 69.74(7)
O2C Yb1 O2A 127.74(7)
O25A Yb1 O2D 79.40(8)
O5A Yb1 O2D 76.23(7)
O2C Yb1 O2D 85.27(7)
O2A Yb1 O2D 73.43(7)
O25A Yb1 O1C 125.73(7)
O5A Yb1 O1C 134.87(7)
O2C Yb1 O1C 53.66(7)
O2A Yb1 O1C 74.09(7)
O2D Yb1 O1C 68.17(7)
O25A Yb1 O2B 140.86(8)
O5A Yb1 O2B 124.58(8)
O2C Yb1 O2B 85.34(7)
O2A Yb1 O2B 79.22(7)
O2D Yb1 O2B 136.34(8)
O1C Yb1 O2B 72.00(7)
O25A Yb1 O1B 112.76(8)
O5A Yb1 O1B 74.80(8)
O2C Yb1 O1B 130.62(8)
O2A Yb1 O1B 74.01(7)
O2D Yb1 O1B 142.15(7)
O1C Yb1 O1B 119.70(7)
O2B Yb1 O1B 52.64(8)
O25A Yb1 O27A 65.57(7)
O5A Yb1 O27A 109.45(7)
O2C Yb1 O27A 69.91(7)
O2A Yb1 O27A 147.56(7)
O2D Yb1 O27A 138.89(7)
O1C Yb1 O27A 115.56(7)
O2B Yb1 O27A 75.30(7)
O1B Yb1 O27A 74.64(7)
O25A Yb1 N1C 103.57(8)
O5A Yb1 N1C 149.96(7)
O2C Yb1 N1C 26.77(8)
O2A Yb1 N1C 100.99(7)
O2D Yb1 N1C 73.73(7)
O1C Yb1 N1C 26.99(7)
O2B Yb1 N1C 79.00(8)
O1B Yb1 N1C 131.61(7)
O27A Yb1 N1C 93.57(7)
O25A Yb1 N1B 132.29(8)
O5A Yb1 N1B 98.91(9)
O2C Yb1 N1B 109.83(8)
O2A Yb1 N1B 72.64(7)
O2D Yb1 N1B 145.20(8)
O1C Yb1 N1B 95.12(8)
O2B Yb1 N1B 26.57(8)
O1B Yb1 N1B 26.27(8)
O27A Yb1 N1B 75.59(7)
N1C Yb1 N1B 105.51(8)
O25A Yb1 C4A 90.43(8)
O5A Yb1 C4A 21.85(8)
O2C Yb1 C4A 154.78(8)
O2A Yb1 C4A 48.14(7)
O2D Yb1 C4A 69.63(7)
O1C Yb1 C4A 115.39(8)
O2B Yb1 C4A 114.32(8)
O1B Yb1 C4A 74.42(8)
O27A Yb1 C4A 128.49(8)
N1C Yb1 C4A 137.41(8)
N1B Yb1 C4A 92.93(8)
C10A C3A C4A 122.6(3)
C10A C3A O2A 123.4(3)
C4A C3A O2A 114.0(3)
O5A C4A C3A 120.4(3)
O5A C4A C6A 121.8(3)
C3A C4A C6A 117.7(3)
O5A C4A Yb1 38.00(13)
C3A C4A Yb1 82.67(19)
C6A C4A Yb1 159.4(2)
C7A C6A C4A 119.4(3)
C7A C6A C11A 121.6(3)
C4A C6A C11A 118.7(3)
C8A C7A C6A 122.6(3)
C7A C8A C10A 118.1(3)
C7A C8A C9A 121.3(3)
C10A C8A C9A 120.6(3)
C3A C10A C8A 119.4(3)
C6A C11A N12A 114.6(2)
N12A C14A C15A 112.2(3)
N16A C15A C14A 113.4(3)
N16A C18A C19A 111.4(3)
N20A C19A C18A 112.2(3)
C23A C22A N20A 116.1(2)
C24A C23A C32A 118.5(3)
C24A C23A C22A 118.6(3)
C32A C23A C22A 122.9(3)
O25A C24A C23A 121.8(3)
O25A C24A C26A 118.5(3)
C23A C24A C26A 119.7(3)
O25A C24A Yb1 35.18(12)
C23A C24A Yb1 151.4(2)
C26A C24A Yb1 86.16(18)
C29A C26A O27A 125.5(3)
C29A C26A C24A 121.5(3)
O27A C26A C24A 112.9(3)
C26A C29A C30A 119.4(3)
C32A C30A C29A 119.2(3)
C32A C30A C31A 121.2(3)
C29A C30A C31A 119.6(3)
C30A C32A C23A 121.7(3)
C14A N12A C13A 109.7(2)
C14A N12A C11A 107.5(2)
C13A N12A C11A 108.5(2)
C14A N12A Zn1 103.09(18)
C13A N12A Zn1 115.64(19)
C11A N12A Zn1 112.01(18)
C17A N16A C15A 110.3(3)
C17A N16A C18A 109.0(2)
C15A N16A C18A 111.8(3)
C17A N16A Zn1 110.79(19)
C15A N16A Zn1 107.98(18)
C18A N16A Zn1 107.01(19)
C19A N20A C21A 109.3(3)
C19A N20A C22A 110.9(2)
C21A N20A C22A 105.1(3)
C19A N20A Zn1 107.54(18)
C21A N20A Zn1 114.12(19)
C22A N20A Zn1 109.98(18)
C3A O2A C1A 117.2(2)
C3A O2A Yb1 114.88(17)
C1A O2A Yb1 124.59(18)
C4A O5A Zn1 122.90(17)
C4A O5A Yb1 120.15(18)
Zn1 O5A Yb1 102.96(9)
C24A O25A Zn1 123.81(18)
C24A O25A Yb1 123.89(18)
Zn1 O25A Yb1 109.12(9)
C26A O27A C28A 115.4(2)
C26A O27A Yb1 111.46(16)
C28A O27A Yb1 132.58(17)
O3B N1B O1B 122.0(3)
O3B N1B O2B 121.7(3)
O1B N1B O2B 116.3(3)
O3B N1B Yb1 170.2(2)
O1B N1B Yb1 58.77(15)
O2B N1B Yb1 58.17(15)
N1B O1B Yb1 94.96(18)
N1B O2B Yb1 95.26(18)
O3C N1C O2C 122.5(3)
O3C N1C O1C 122.9(3)
O2C N1C O1C 114.6(3)
O3C N1C Yb1 175.5(2)
O2C N1C Yb1 56.32(15)
O1C N1C Yb1 58.55(14)
N1C O1C Yb1 94.46(17)
N1C O2C Yb1 96.92(17)
O3D N1D O1D 119.9(3)
O3D N1D O2D 120.0(3)
O1D N1D O2D 120.0(3)
N1D O1D Zn1 126.67(19)
N1D O2D Yb1 134.55(18)

loop_
_geom_bond_atom_site_label_1
_geom_bond_atom_site_label_2
_geom_bond_distance
Zn1 O25A 2.043(2)
Zn1 O1D 2.158(2)
Zn1 O5A 2.167(2)
Zn1 N12A 2.178(3)
Zn1 N16A 2.194(3)
Zn1 N20A 2.237(3)
Zn1 Yb1 3.4382(4)
Yb1 O25A 2.176(2)
Yb1 O5A 2.2270(18)
Yb1 O2C 2.366(2)
Yb1 O2A 2.407(2)
Yb1 O2D 2.412(2)
Yb1 O1C 2.415(2)
Yb1 O2B 2.421(2)
Yb1 O1B 2.435(2)
Yb1 O27A 2.571(2)
Yb1 N1C 2.823(3)
Yb1 N1B 2.837(3)
Yb1 C4A 3.128(3)
C1A O2A 1.438(3)
C3A C10A 1.384(4)
C3A C4A 1.398(4)
C3A O2A 1.406(4)
C4A O5A 1.346(4)
C4A C6A 1.398(4)
C6A C7A 1.392(4)
C6A C11A 1.495(4)
C7A C8A 1.384(4)
C8A C10A 1.401(4)
C8A C9A 1.501(4)
C11A N12A 1.506(4)
C13A N12A 1.487(4)
C14A N12A 1.484(4)
C14A C15A 1.515(4)
C15A N16A 1.489(4)
C17A N16A 1.480(4)
C18A N16A 1.495(4)
C18A C19A 1.523(4)
C19A N20A 1.487(4)
C21A N20A 1.489(4)
C22A C23A 1.503(4)
C22A N20A 1.506(4)
C23A C24A 1.392(4)
C23A C32A 1.399(4)
C24A O25A 1.349(4)
C24A C26A 1.400(4)
C26A C29A 1.373(4)
C26A O27A 1.399(4)
C28A O27A 1.438(3)
C29A C30A 1.403(4)
C30A C32A 1.389(4)
C30A C31A 1.515(4)
N1B O3B 1.228(3)
N1B O1B 1.261(4)
N1B O2B 1.274(3)
N1C O3C 1.210(4)
N1C O2C 1.281(3)
N1C O1C 1.285(3)
N1D O3D 1.229(3)
N1D O1D 1.272(3)
N1D O2D 1.276(3)
